data_4517460
loop_
_publ_author_name
'Singh, Harpreet'
'Devi, Manisha'
'Jena, Nityasagar'
'Iqbal, Mohamed Musthafa'
'Nailwal, Yogendra'
'De Sarkar, Abir'
'Pal, Santanu Kumar'

_publ_section_title
;
 Proton Triggered Fluorescence Switching in Self-Exfoliated Ionic Covalent
 Organic Nanosheets for Applications in Selective Detection of Anions.
;
_journal_name_full 'ACS applied materials &amp; interfaces'
_journal_paper_doi 10.1021/acsami.9b20743
_journal_year 2020
_chemical_formula_moiety 'Cl, C25 H27 N6 O3, 3(C2 H6 O)'
_chemical_formula_sum 'C31 H45 Cl N6 O6'
_chemical_formula_weight 633.19
_space_group_crystal_system triclinic
_space_group_IT_number 2
_space_group_name_Hall '-P 1'
_space_group_name_H-M_alt 'P -1'
_atom_sites_solution_hydrogens mixed
_audit_creation_date 2018-12-24
_audit_creation_method
;
Olex2 1.2
(compiled 2018.05.29 svn.r3508 for OlexSys, GUI svn.r5506)
;
_cell_angle_alpha 97.354(4)
_cell_angle_beta 90.322(5)
_cell_angle_gamma 94.404(4)
_cell_formula_units_Z 2
_cell_length_a 10.6172(14)
_cell_length_b 12.2394(16)
_cell_length_c 12.8906(17)
_cell_measurement_reflns_used 2964
_cell_measurement_temperature 100(2)
_cell_measurement_theta_max 27.41
_cell_measurement_theta_min 2.46
_cell_volume 1656.2(4)
_computing_cell_refinement 'SAINT v8.34A (Bruker, 2013)'
_computing_data_reduction 'SAINT v8.34A (Bruker, 2013)'
_computing_molecular_graphics 'Olex2 (Dolomanov et al., 2009)'
_computing_publication_material 'Olex2 (Dolomanov et al., 2009)'
_computing_structure_refinement 'ShelXL (Sheldrick, 2015)'
_computing_structure_solution 'SHELXT 2014/4 (Sheldrick, 2014)'
_diffrn_ambient_temperature 100.0
_diffrn_measured_fraction_theta_full 0.995
_diffrn_measured_fraction_theta_max 0.995
_diffrn_measurement_device_type 'Bruker APEX-II CCD'
_diffrn_measurement_method '\f and \w scans'
_diffrn_radiation_type MoK\a
_diffrn_radiation_wavelength 0.71073
_diffrn_reflns_av_R_equivalents 0.0249
_diffrn_reflns_av_unetI/netI 0.0511
_diffrn_reflns_Laue_measured_fraction_full 0.995
_diffrn_reflns_Laue_measured_fraction_max 0.995
_diffrn_reflns_limit_h_max 12
_diffrn_reflns_limit_h_min -12
_diffrn_reflns_limit_k_max 14
_diffrn_reflns_limit_k_min -14
_diffrn_reflns_limit_l_max 14
_diffrn_reflns_limit_l_min -15
_diffrn_reflns_number 11735
_diffrn_reflns_point_group_measured_fraction_full 0.995
_diffrn_reflns_point_group_measured_fraction_max 0.995
_diffrn_reflns_theta_full 25.242
_diffrn_reflns_theta_max 25.348
_diffrn_reflns_theta_min 1.593
_diffrn_standards_number 0
_exptl_absorpt_coefficient_mu 0.166
_exptl_absorpt_correction_T_max 0.7455
_exptl_absorpt_correction_T_min 0.6952
_exptl_absorpt_correction_type multi-scan
_exptl_absorpt_process_details
;
SADABS-2014/5 (Bruker,2014/5) was used for absorption correction.
wR2(int) was 0.0419 before and 0.0353 after correction.
The Ratio of minimum to maximum transmission is 0.9325.
The \l/2 correction factor is 0.00150.
;
_exptl_crystal_colour colourless
_exptl_crystal_density_diffrn 1.272
_exptl_crystal_description needle
_exptl_crystal_F_000 678
_exptl_crystal_size_max 0.5
_exptl_crystal_size_mid 0.3
_exptl_crystal_size_min 0.2
_refine_diff_density_max 1.137
_refine_diff_density_min -0.438
_refine_diff_density_rms 0.063
_refine_ls_extinction_method none
_refine_ls_goodness_of_fit_ref 1.023
_refine_ls_hydrogen_treatment mixed
_refine_ls_matrix_type full
_refine_ls_number_parameters 414
_refine_ls_number_reflns 6031
_refine_ls_number_restraints 0
_refine_ls_restrained_S_all 1.023
_refine_ls_R_factor_all 0.0930
_refine_ls_R_factor_gt 0.0592
_refine_ls_shift/su_max 0.000
_refine_ls_shift/su_mean 0.000
_refine_ls_structure_factor_coef Fsqd
_refine_ls_weighting_details 'w=1/[\s^2^(Fo^2^)+(0.0701P)^2^+1.9473P] where P=(Fo^2^+2Fc^2^)/3'
_refine_ls_weighting_scheme calc
_refine_ls_wR_factor_gt 0.1435
_refine_ls_wR_factor_ref 0.1623
_reflns_Friedel_coverage 0.000
_reflns_number_gt 4221
_reflns_number_total 6031
_reflns_threshold_expression 'I > 2\s(I)'
_cod_data_source_file am9b20743_si_002.cif
_cod_data_source_block hs1_100k_0m_a
_cod_database_code 4517460
_shelx_shelxl_version_number 2018/1
_shelx_space_group_comment
;
The symmetry employed for this shelxl refinement is uniquely defined
by the following loop, which should always be used as a source of
symmetry information in preference to the above space-group names.
They are only intended as comments.
;
_shelx_estimated_absorpt_t_max 0.968
_shelx_estimated_absorpt_t_min 0.922
_olex2_refinement_description
;
1. Fixed Uiso
 At 1.2 times of:
  All C(H) groups, All C(H,H) groups, All N(H) groups
 At 1.5 times of:
  All C(H,H,H) groups, All O(H) groups
2.a Secondary CH2 refined with riding coordinates:
 C27(H27A,H27B), C015(H01A,H01B), C29(H29A,H29B)
2.b Aromatic/amide H refined with riding coordinates:
 N2(H2), C9(H9), C17(H17), C11(H11), C19(H19), C1(H1), C12(H12), C20(H20),
 C14(H14), C21(H21), C3(H3A), C13(H13), C22(H22), C6(H6), C5(H5A), C4(H4)
2.c Idealised Me refined as rotating group:
 C16(H16A,H16B,H16C), C24(H24A,H24B,H24C), C26(H26A,H26B,H26C), C8(H8A,H8B,
 H8C), C28(H28A,H28B,H28C), C018(H01C,H01D,H01E)
2.d Idealised tetrahedral OH refined as rotating group:
 O4(H4A), O006(H006), O5(H5B)
;
_olex2_submission_special_instructions 'No special instructions were received'

loop_
_space_group_symop_operation_xyz
'x, y, z'
'-x, -y, -z'

loop_
_atom_site_label
_atom_site_type_symbol
_atom_site_fract_x
_atom_site_fract_y
_atom_site_fract_z
_atom_site_U_iso_or_equiv
_atom_site_adp_type
_atom_site_occupancy
_atom_site_site_symmetry_order
_atom_site_calc_flag
_atom_site_refinement_flags_posn
_atom_site_refinement_flags_adp
_atom_site_refinement_flags_occupancy
_atom_site_disorder_assembly
_atom_site_disorder_group
Cl1 Cl 0.65900(7) 0.35926(6) 0.27279(6) 0.0289(2) Uani 1 1 d . . . . .
O2 O 1.13835(19) 0.21521(16) 0.57093(16) 0.0253(5) Uani 1 1 d . . . . .
O3 O 0.3674(2) 0.54636(16) 0.22432(16) 0.0272(5) Uani 1 1 d . . . . .
O4 O 0.5578(2) 0.80997(17) 0.67682(17) 0.0295(5) Uani 1 1 d . . . . .
H4A H 0.498236 0.765272 0.690809 0.044 Uiso 1 1 calc GR . . . .
O1 O 0.7549(2) 0.92106(17) 0.94319(17) 0.0307(5) Uani 1 1 d . . . . .
O006 O 0.9252(2) 0.49788(17) 0.26902(17) 0.0275(5) Uani 1 1 d . . . . .
H006 H 0.864024 0.452274 0.277313 0.041 Uiso 1 1 calc GR . . . .
N2 N 0.7506(2) 0.65403(18) 0.64033(18) 0.0181(5) Uani 1 1 d . . . . .
H2 H 0.693730 0.700744 0.631229 0.022 Uiso 1 1 calc R . . . .
N3 N 0.8540(2) 0.49831(18) 0.58530(19) 0.0173(5) Uani 1 1 d . . . . .
N6 N 0.5979(2) 0.61863(18) 0.47553(18) 0.0171(5) Uani 1 1 d . . . . .
N5 N 0.6878(2) 0.54426(19) 0.48643(19) 0.0173(5) Uani 1 1 d . . . . .
N4 N 0.8639(2) 0.40687(17) 0.51085(17) 0.0172(5) Uani 1 1 d . . . . .
N1 N 0.8293(2) 0.66924(18) 0.72722(17) 0.0182(5) Uani 1 1 d . . . . .
O5 O 0.3763(2) 0.7207(2) 0.9681(2) 0.0503(7) Uani 1 1 d . . . . .
H5B H 0.355947 0.695460 0.906096 0.075 Uiso 1 1 calc GR . . . .
C25 C 0.7642(2) 0.5656(2) 0.5708(2) 0.0153(6) Uani 1 1 d . . . . .
C2 C 0.8862(3) 0.7791(2) 0.8896(2) 0.0191(6) Uani 1 1 d . . . . .
C10 C 0.9702(3) 0.2436(2) 0.4604(2) 0.0179(6) Uani 1 1 d . . . . .
C9 C 0.9491(3) 0.3436(2) 0.5315(2) 0.0183(6) Uani 1 1 d . . . . .
H9 H 0.999003 0.361759 0.593606 0.022 Uiso 1 1 calc R . . . .
C17 C 0.5254(3) 0.5950(2) 0.3946(2) 0.0179(6) Uani 1 1 d . . . . .
H17 H 0.534782 0.529814 0.347576 0.021 Uiso 1 1 calc R . . . .
C18 C 0.4281(3) 0.6688(2) 0.3748(2) 0.0183(6) Uani 1 1 d . . . . .
C15 C 1.0682(3) 0.1789(2) 0.4820(2) 0.0201(6) Uani 1 1 d . . . . .
C11 C 0.8952(3) 0.2111(2) 0.3715(2) 0.0213(6) Uani 1 1 d . . . . .
H11 H 0.827982 0.253989 0.356614 0.026 Uiso 1 1 calc R . . . .
C19 C 0.4099(3) 0.7649(2) 0.4420(2) 0.0222(7) Uani 1 1 d . . . . .
H19 H 0.461381 0.782801 0.503228 0.027 Uiso 1 1 calc R . . . .
C7 C 0.8553(3) 0.8647(2) 0.9662(2) 0.0231(7) Uani 1 1 d . . . . .
C23 C 0.3487(3) 0.6431(2) 0.2857(2) 0.0213(6) Uani 1 1 d . . . . .
C1 C 0.8103(3) 0.7542(2) 0.7935(2) 0.0194(6) Uani 1 1 d . . . . .
H1 H 0.746561 0.801058 0.779759 0.023 Uiso 1 1 calc R . . . .
C12 C 0.9171(3) 0.1172(2) 0.3045(2) 0.0246(7) Uani 1 1 d . . . . .
H12 H 0.865395 0.095805 0.243853 0.030 Uiso 1 1 calc R . . . .
C20 C 0.3194(3) 0.8343(2) 0.4218(2) 0.0250(7) Uani 1 1 d . . . . .
H20 H 0.308642 0.899293 0.468686 0.030 Uiso 1 1 calc R . . . .
C14 C 1.0907(3) 0.0842(2) 0.4149(2) 0.0253(7) Uani 1 1 d . . . . .
H14 H 1.157225 0.040506 0.429401 0.030 Uiso 1 1 calc R . . . .
C21 C 0.2440(3) 0.8086(2) 0.3324(2) 0.0280(7) Uani 1 1 d . . . . .
H21 H 0.182131 0.856880 0.317719 0.034 Uiso 1 1 calc R . . . .
C3 C 0.9900(3) 0.7211(2) 0.9071(2) 0.0270(7) Uani 1 1 d . . . . .
H3A H 1.013099 0.664311 0.855042 0.032 Uiso 1 1 calc R . . . .
C13 C 1.0144(3) 0.0546(3) 0.3262(3) 0.0294(7) Uani 1 1 d . . . . .
H13 H 1.029488 -0.009706 0.279809 0.035 Uiso 1 1 calc R . . . .
C22 C 0.2580(3) 0.7135(2) 0.2645(2) 0.0260(7) Uani 1 1 d . . . . .
H22 H 0.205879 0.696311 0.203543 0.031 Uiso 1 1 calc R . . . .
C6 C 0.9245(3) 0.8874(3) 1.0594(2) 0.0320(8) Uani 1 1 d . . . . .
H6 H 0.901906 0.943650 1.112229 0.038 Uiso 1 1 calc R . . . .
C16 C 1.2426(3) 0.1536(2) 0.5933(3) 0.0295(7) Uani 1 1 d . . . . .
H16A H 1.211220 0.078151 0.602835 0.044 Uiso 1 1 calc GR . . . .
H16B H 1.286231 0.189292 0.657348 0.044 Uiso 1 1 calc GR . . . .
H16C H 1.301462 0.151144 0.534908 0.044 Uiso 1 1 calc GR . . . .
C5 C 1.0271(3) 0.8270(3) 1.0742(3) 0.0371(9) Uani 1 1 d . . . . .
H5A H 1.075140 0.842916 1.137480 0.044 Uiso 1 1 calc R . . . .
C4 C 1.0605(3) 0.7444(3) 0.9989(3) 0.0347(8) Uani 1 1 d . . . . .
H4 H 1.131224 0.703955 1.009856 0.042 Uiso 1 1 calc R . . . .
C27 C 0.5441(3) 0.9164(3) 0.7352(3) 0.0351(8) Uani 1 1 d . . . . .
H27A H 0.626373 0.960798 0.738693 0.042 Uiso 1 1 calc R . . . .
H27B H 0.519338 0.906785 0.807595 0.042 Uiso 1 1 calc R . . . .
C24 C 0.2888(3) 0.5181(3) 0.1326(2) 0.0315(8) Uani 1 1 d . . . . .
H24A H 0.200106 0.510979 0.153023 0.047 Uiso 1 1 calc GR . . . .
H24B H 0.311601 0.447749 0.095061 0.047 Uiso 1 1 calc GR . . . .
H24C H 0.301107 0.576156 0.087091 0.047 Uiso 1 1 calc GR . . . .
C26 C 0.4468(3) 0.9775(3) 0.6866(3) 0.0356(8) Uani 1 1 d . . . . .
H26A H 0.469200 0.984581 0.614009 0.053 Uiso 1 1 calc GR . . . .
H26B H 0.443657 1.051202 0.726045 0.053 Uiso 1 1 calc GR . . . .
H26C H 0.363868 0.936625 0.688063 0.053 Uiso 1 1 calc GR . . . .
C8 C 0.7176(4) 1.0081(3) 1.0194(3) 0.0430(10) Uani 1 1 d . . . . .
H8A H 0.689849 0.977289 1.082753 0.065 Uiso 1 1 calc GR . . . .
H8B H 0.648090 1.043912 0.990874 0.065 Uiso 1 1 calc GR . . . .
H8C H 0.789571 1.062690 1.036745 0.065 Uiso 1 1 calc GR . . . .
C015 C 0.8824(4) 0.5844(3) 0.2162(3) 0.0542(11) Uani 1 1 d . . . . .
H01A H 0.949837 0.645422 0.220771 0.065 Uiso 1 1 calc R . . . .
H01B H 0.807974 0.613395 0.253050 0.065 Uiso 1 1 calc R . . . .
C29 C 0.5048(4) 0.7285(5) 0.9791(3) 0.0640(13) Uani 1 1 d . . . . .
H29A H 0.539618 0.791908 0.944810 0.077 Uiso 1 1 calc R . . . .
H29B H 0.536965 0.660920 0.941280 0.077 Uiso 1 1 calc R . . . .
C28 C 0.5527(4) 0.7421(4) 1.0850(3) 0.0663(14) Uani 1 1 d . . . . .
H28A H 0.511012 0.801263 1.126639 0.100 Uiso 1 1 calc GR . . . .
H28B H 0.644031 0.761511 1.085447 0.100 Uiso 1 1 calc GR . . . .
H28C H 0.535735 0.672954 1.114990 0.100 Uiso 1 1 calc GR . . . .
C018 C 0.8487(5) 0.5511(4) 0.1079(3) 0.0638(13) Uani 1 1 d . . . . .
H01C H 0.780692 0.491737 0.102492 0.096 Uiso 1 1 calc GR . . . .
H01D H 0.922558 0.524514 0.070106 0.096 Uiso 1 1 calc GR . . . .
H01E H 0.820031 0.614341 0.077348 0.096 Uiso 1 1 calc GR . . . .
H3 H 0.905(3) 0.511(2) 0.637(2) 0.018(8) Uiso 1 1 d . . . . .
H5 H 0.696(3) 0.489(3) 0.444(3) 0.033(10) Uiso 1 1 d . . . . .

loop_
_atom_site_aniso_label
_atom_site_aniso_U_11
_atom_site_aniso_U_22
_atom_site_aniso_U_33
_atom_site_aniso_U_23
_atom_site_aniso_U_13
_atom_site_aniso_U_12
Cl1 0.0273(4) 0.0320(4) 0.0258(4) -0.0053(3) -0.0089(3) 0.0080(3)
O2 0.0271(12) 0.0229(10) 0.0256(12) -0.0037(9) -0.0102(9) 0.0116(9)
O3 0.0359(13) 0.0231(11) 0.0217(11) -0.0037(9) -0.0109(10) 0.0081(9)
O4 0.0256(12) 0.0263(11) 0.0355(13) -0.0037(10) -0.0050(10) 0.0095(9)
O1 0.0319(12) 0.0281(11) 0.0299(13) -0.0115(9) -0.0072(10) 0.0146(10)
O006 0.0275(12) 0.0266(11) 0.0284(12) 0.0015(9) -0.0084(10) 0.0049(9)
N2 0.0199(13) 0.0169(11) 0.0172(13) -0.0023(9) -0.0048(10) 0.0082(10)
N3 0.0169(12) 0.0168(12) 0.0173(13) -0.0027(10) -0.0062(10) 0.0048(10)
N6 0.0149(12) 0.0171(11) 0.0201(13) 0.0024(10) -0.0020(10) 0.0064(9)
N5 0.0172(13) 0.0156(12) 0.0182(13) -0.0040(10) -0.0023(10) 0.0054(10)
N4 0.0203(13) 0.0143(11) 0.0161(12) -0.0033(9) 0.0007(10) 0.0043(10)
N1 0.0206(13) 0.0214(12) 0.0124(12) 0.0001(10) -0.0031(10) 0.0037(10)
O5 0.0391(15) 0.0767(19) 0.0316(15) -0.0067(14) -0.0043(12) 0.0050(14)
C25 0.0143(14) 0.0163(13) 0.0152(14) 0.0009(11) 0.0014(11) 0.0019(11)
C2 0.0212(15) 0.0195(14) 0.0168(15) 0.0012(11) -0.0012(12) 0.0043(12)
C10 0.0165(14) 0.0169(13) 0.0201(15) -0.0002(11) 0.0030(12) 0.0034(11)
C9 0.0185(15) 0.0204(14) 0.0154(14) 0.0003(11) -0.0032(12) 0.0019(12)
C17 0.0199(15) 0.0147(13) 0.0188(15) 0.0005(11) -0.0021(12) 0.0024(11)
C18 0.0177(15) 0.0207(14) 0.0174(15) 0.0055(11) -0.0022(12) 0.0024(12)
C15 0.0188(15) 0.0197(14) 0.0214(16) 0.0002(12) -0.0003(12) 0.0025(12)
C11 0.0198(15) 0.0234(15) 0.0205(16) -0.0002(12) -0.0008(12) 0.0070(12)
C19 0.0200(15) 0.0237(15) 0.0221(16) -0.0002(12) -0.0026(13) 0.0021(12)
C7 0.0270(16) 0.0203(14) 0.0216(16) -0.0008(12) -0.0009(13) 0.0058(13)
C23 0.0254(16) 0.0184(14) 0.0199(16) 0.0016(12) -0.0017(13) 0.0034(12)
C1 0.0217(15) 0.0172(14) 0.0197(15) 0.0006(12) -0.0012(12) 0.0067(12)
C12 0.0262(17) 0.0253(15) 0.0203(16) -0.0058(12) -0.0048(13) 0.0043(13)
C20 0.0282(17) 0.0219(15) 0.0249(17) -0.0005(13) -0.0018(13) 0.0075(13)
C14 0.0257(16) 0.0208(15) 0.0299(18) 0.0000(13) -0.0029(14) 0.0116(13)
C21 0.0312(18) 0.0264(16) 0.0282(18) 0.0050(13) -0.0060(14) 0.0128(13)
C3 0.0326(18) 0.0269(16) 0.0203(16) -0.0068(13) -0.0049(14) 0.0109(14)
C13 0.0328(18) 0.0245(15) 0.0290(18) -0.0074(13) -0.0030(14) 0.0094(14)
C22 0.0281(17) 0.0288(16) 0.0212(16) 0.0038(13) -0.0089(13) 0.0027(13)
C6 0.044(2) 0.0295(17) 0.0201(17) -0.0111(13) -0.0077(15) 0.0121(15)
C16 0.0289(17) 0.0231(15) 0.0372(19) 0.0030(14) -0.0122(15) 0.0093(13)
C5 0.046(2) 0.0409(19) 0.0226(18) -0.0069(15) -0.0191(16) 0.0149(17)
C4 0.038(2) 0.0364(18) 0.0284(18) -0.0076(15) -0.0115(15) 0.0191(16)
C27 0.040(2) 0.0284(17) 0.035(2) -0.0082(14) -0.0089(16) 0.0108(15)
C24 0.042(2) 0.0275(16) 0.0240(18) -0.0015(13) -0.0126(15) 0.0024(15)
C26 0.036(2) 0.0299(17) 0.040(2) -0.0026(15) -0.0065(16) 0.0130(15)
C8 0.043(2) 0.0365(19) 0.047(2) -0.0187(17) -0.0041(18) 0.0215(17)
C015 0.057(3) 0.049(2) 0.056(3) 0.016(2) -0.020(2) -0.009(2)
C29 0.031(2) 0.120(4) 0.037(2) -0.002(2) 0.0038(18) 0.006(2)
C28 0.038(2) 0.113(4) 0.047(3) 0.018(3) -0.005(2) -0.011(2)
C018 0.077(3) 0.058(3) 0.054(3) -0.001(2) -0.007(2) 0.003(2)

loop_
_atom_type_symbol
_atom_type_description
_atom_type_scat_dispersion_real
_atom_type_scat_dispersion_imag
_atom_type_scat_source
C C 0.0033 0.0016 'International Tables Vol C Tables 4.2.6.8 and 6.1.1.4'
H H 0.0000 0.0000 'International Tables Vol C Tables 4.2.6.8 and 6.1.1.4'
Cl Cl 0.1484 0.1585 'International Tables Vol C Tables 4.2.6.8 and 6.1.1.4'
N N 0.0061 0.0033 'International Tables Vol C Tables 4.2.6.8 and 6.1.1.4'
O O 0.0106 0.0060 'International Tables Vol C Tables 4.2.6.8 and 6.1.1.4'

loop_
_geom_angle_atom_site_label_1
_geom_angle_atom_site_label_2
_geom_angle_atom_site_label_3
_geom_angle
_geom_angle_site_symmetry_1
_geom_angle_site_symmetry_3
_geom_angle_publ_flag
C15 O2 C16 117.6(2) . . ?
C23 O3 C24 117.1(2) . . ?
C27 O4 H4A 109.5 . . ?
C7 O1 C8 118.4(2) . . ?
C015 O006 H006 109.5 . . ?
N1 N2 H2 121.4 . . ?
C25 N2 H2 121.4 . . ?
C25 N2 N1 117.2(2) . . ?
N4 N3 H3 120(2) . . ?
C25 N3 N4 117.7(2) . . ?
C25 N3 H3 122(2) . . ?
C17 N6 N5 115.3(2) . . ?
N6 N5 H5 123(2) . . ?
C25 N5 N6 117.0(2) . . ?
C25 N5 H5 120(2) . . ?
C9 N4 N3 114.5(2) . . ?
C1 N1 N2 114.8(2) . . ?
C29 O5 H5B 109.5 . . ?
N2 C25 N3 119.9(2) . . ?
N2 C25 N5 120.0(2) . . ?
N3 C25 N5 120.1(2) . . ?
C7 C2 C1 119.6(3) . . ?
C3 C2 C7 118.6(3) . . ?
C3 C2 C1 121.7(3) . . ?
C15 C10 C9 119.6(3) . . ?
C11 C10 C9 121.4(3) . . ?
C11 C10 C15 119.0(2) . . ?
N4 C9 C10 120.7(3) . . ?
N4 C9 H9 119.6 . . ?
C10 C9 H9 119.6 . . ?
N6 C17 H17 120.1 . . ?
N6 C17 C18 119.8(2) . . ?
C18 C17 H17 120.1 . . ?
C19 C18 C17 122.2(3) . . ?
C19 C18 C23 117.9(3) . . ?
C23 C18 C17 119.9(2) . . ?
O2 C15 C10 116.0(2) . . ?
O2 C15 C14 123.5(3) . . ?
C14 C15 C10 120.5(3) . . ?
C10 C11 H11 119.6 . . ?
C12 C11 C10 120.8(3) . . ?
C12 C11 H11 119.6 . . ?
C18 C19 H19 119.1 . . ?
C20 C19 C18 121.7(3) . . ?
C20 C19 H19 119.1 . . ?
O1 C7 C2 116.0(2) . . ?
O1 C7 C6 123.6(3) . . ?
C6 C7 C2 120.3(3) . . ?
O3 C23 C18 115.7(2) . . ?
O3 C23 C22 123.7(3) . . ?
C22 C23 C18 120.6(3) . . ?
N1 C1 C2 120.4(3) . . ?
N1 C1 H1 119.8 . . ?
C2 C1 H1 119.8 . . ?
C11 C12 H12 120.1 . . ?
C13 C12 C11 119.7(3) . . ?
C13 C12 H12 120.1 . . ?
C19 C20 H20 120.3 . . ?
C19 C20 C21 119.4(3) . . ?
C21 C20 H20 120.3 . . ?
C15 C14 H14 120.5 . . ?
C13 C14 C15 119.0(3) . . ?
C13 C14 H14 120.5 . . ?
C20 C21 H21 119.7 . . ?
C22 C21 C20 120.6(3) . . ?
C22 C21 H21 119.7 . . ?
C2 C3 H3A 119.3 . . ?
C4 C3 C2 121.3(3) . . ?
C4 C3 H3A 119.3 . . ?
C12 C13 C14 121.0(3) . . ?
C12 C13 H13 119.5 . . ?
C14 C13 H13 119.5 . . ?
C23 C22 H22 120.2 . . ?
C21 C22 C23 119.7(3) . . ?
C21 C22 H22 120.2 . . ?
C7 C6 H6 120.4 . . ?
C5 C6 C7 119.2(3) . . ?
C5 C6 H6 120.4 . . ?
O2 C16 H16A 109.5 . . ?
O2 C16 H16B 109.5 . . ?
O2 C16 H16C 109.5 . . ?
H16A C16 H16B 109.5 . . ?
H16A C16 H16C 109.5 . . ?
H16B C16 H16C 109.5 . . ?
C6 C5 H5A 119.4 . . ?
C4 C5 C6 121.2(3) . . ?
C4 C5 H5A 119.4 . . ?
C3 C4 H4 120.4 . . ?
C5 C4 C3 119.2(3) . . ?
C5 C4 H4 120.4 . . ?
O4 C27 H27A 109.3 . . ?
O4 C27 H27B 109.3 . . ?
O4 C27 C26 111.8(3) . . ?
H27A C27 H27B 107.9 . . ?
C26 C27 H27A 109.3 . . ?
C26 C27 H27B 109.3 . . ?
O3 C24 H24A 109.5 . . ?
O3 C24 H24B 109.5 . . ?
O3 C24 H24C 109.5 . . ?
H24A C24 H24B 109.5 . . ?
H24A C24 H24C 109.5 . . ?
H24B C24 H24C 109.5 . . ?
C27 C26 H26A 109.5 . . ?
C27 C26 H26B 109.5 . . ?
C27 C26 H26C 109.5 . . ?
H26A C26 H26B 109.5 . . ?
H26A C26 H26C 109.5 . . ?
H26B C26 H26C 109.5 . . ?
O1 C8 H8A 109.5 . . ?
O1 C8 H8B 109.5 . . ?
O1 C8 H8C 109.5 . . ?
H8A C8 H8B 109.5 . . ?
H8A C8 H8C 109.5 . . ?
H8B C8 H8C 109.5 . . ?
O006 C015 H01A 108.7 . . ?
O006 C015 H01B 108.7 . . ?
O006 C015 C018 114.2(4) . . ?
H01A C015 H01B 107.6 . . ?
C018 C015 H01A 108.7 . . ?
C018 C015 H01B 108.7 . . ?
O5 C29 H29A 108.4 . . ?
O5 C29 H29B 108.4 . . ?
O5 C29 C28 115.7(4) . . ?
H29A C29 H29B 107.4 . . ?
C28 C29 H29A 108.4 . . ?
C28 C29 H29B 108.4 . . ?
C29 C28 H28A 109.5 . . ?
C29 C28 H28B 109.5 . . ?
C29 C28 H28C 109.5 . . ?
H28A C28 H28B 109.5 . . ?
H28A C28 H28C 109.5 . . ?
H28B C28 H28C 109.5 . . ?
C015 C018 H01C 109.5 . . ?
C015 C018 H01D 109.5 . . ?
C015 C018 H01E 109.5 . . ?
H01C C018 H01D 109.5 . . ?
H01C C018 H01E 109.5 . . ?
H01D C018 H01E 109.5 . . ?

loop_
_geom_bond_atom_site_label_1
_geom_bond_atom_site_label_2
_geom_bond_distance
_geom_bond_site_symmetry_2
_geom_bond_publ_flag
O2 C15 1.369(3) . ?
O2 C16 1.434(3) . ?
O3 C23 1.366(3) . ?
O3 C24 1.432(3) . ?
O4 H4A 0.8400 . ?
O4 C27 1.437(3) . ?
O1 C7 1.365(4) . ?
O1 C8 1.435(4) . ?
O006 H006 0.8400 . ?
O006 C015 1.430(4) . ?
N2 H2 0.8800 . ?
N2 N1 1.379(3) . ?
N2 C25 1.332(3) . ?
N3 N4 1.389(3) . ?
N3 C25 1.334(3) . ?
N3 H3 0.84(3) . ?
N6 N5 1.387(3) . ?
N6 C17 1.282(3) . ?
N5 C25 1.339(3) . ?
N5 H5 0.83(3) . ?
N4 C9 1.284(4) . ?
N1 C1 1.288(3) . ?
O5 H5B 0.8400 . ?
O5 C29 1.366(5) . ?
C2 C7 1.405(4) . ?
C2 C1 1.459(4) . ?
C2 C3 1.389(4) . ?
C10 C9 1.464(4) . ?
C10 C15 1.403(4) . ?
C10 C11 1.390(4) . ?
C9 H9 0.9500 . ?
C17 H17 0.9500 . ?
C17 C18 1.466(4) . ?
C18 C19 1.395(4) . ?
C18 C23 1.408(4) . ?
C15 C14 1.391(4) . ?
C11 H11 0.9500 . ?
C11 C12 1.382(4) . ?
C19 H19 0.9500 . ?
C19 C20 1.376(4) . ?
C7 C6 1.390(4) . ?
C23 C22 1.388(4) . ?
C1 H1 0.9500 . ?
C12 H12 0.9500 . ?
C12 C13 1.381(4) . ?
C20 H20 0.9500 . ?
C20 C21 1.388(4) . ?
C14 H14 0.9500 . ?
C14 C13 1.390(4) . ?
C21 H21 0.9500 . ?
C21 C22 1.383(4) . ?
C3 H3A 0.9500 . ?
C3 C4 1.383(4) . ?
C13 H13 0.9500 . ?
C22 H22 0.9500 . ?
C6 H6 0.9500 . ?
C6 C5 1.388(5) . ?
C16 H16A 0.9800 . ?
C16 H16B 0.9800 . ?
C16 H16C 0.9800 . ?
C5 H5A 0.9500 . ?
C5 C4 1.378(4) . ?
C4 H4 0.9500 . ?
C27 H27A 0.9900 . ?
C27 H27B 0.9900 . ?
C27 C26 1.500(4) . ?
C24 H24A 0.9800 . ?
C24 H24B 0.9800 . ?
C24 H24C 0.9800 . ?
C26 H26A 0.9800 . ?
C26 H26B 0.9800 . ?
C26 H26C 0.9800 . ?
C8 H8A 0.9800 . ?
C8 H8B 0.9800 . ?
C8 H8C 0.9800 . ?
C015 H01A 0.9900 . ?
C015 H01B 0.9900 . ?
C015 C018 1.439(6) . ?
C29 H29A 0.9900 . ?
C29 H29B 0.9900 . ?
C29 C28 1.439(5) . ?
C28 H28A 0.9800 . ?
C28 H28B 0.9800 . ?
C28 H28C 0.9800 . ?
C018 H01C 0.9800 . ?
C018 H01D 0.9800 . ?
C018 H01E 0.9800 . ?
